data_7718448
loop_
_publ_author_name
'Kakoulidou, Chrisoula'
'Hatzidimitriou, Antonios G.'
'Psomas, George'

_publ_section_title
;
 Copper(II) complexes with
 (<i>E</i>)-4-(2-(pyridin-2-ylmethylene)hydrazinyl)quinazoline and
 non-steroidal anti-inflammatory drugs: structure and biological
 evaluation.
;
_journal_issue 17
_journal_name_full 'Dalton transactions (Cambridge, England : 2003)'
_journal_page_first 7115
_journal_page_last 7129
_journal_paper_doi 10.1039/d5dt00435g
_journal_volume 54
_journal_year 2025
_chemical_formula_moiety 'C31 H32 Cu1 N6 O4'
_chemical_formula_sum 'C31 H32 Cu N6 O4'
_chemical_formula_weight 616.18
_space_group_IT_number 14
_space_group_name_Hall '-P 2yn'
_space_group_name_H-M_alt 'P 1 21/n 1'
_symmetry_cell_setting monoclinic
_symmetry_space_group_name_H-M 'P 1 21/n 1'
_atom_sites_solution_hydrogens difmap
_atom_sites_solution_primary other
_audit_update_record
;
2025-01-21 deposited with the CCDC.	2025-03-28 downloaded from the CCDC.
;
_cell_angle_alpha 90
_cell_angle_beta 91.438(3)
_cell_angle_gamma 90
_cell_formula_units_Z 4
_cell_length_a 9.1635(9)
_cell_length_b 15.0904(18)
_cell_length_c 21.163(2)
_cell_measurement_reflns_used 228
_cell_measurement_temperature 295
_cell_measurement_theta_max 20
_cell_measurement_theta_min 10
_cell_volume 2925.5(5)
_computing_cell_refinement 'Apex2 (Bruker AXS, 2006)'
_computing_data_collection 'Apex2 (Bruker AXS, 2006)'
_computing_data_reduction 'Apex2 (Bruker AXS, 2006)'
_computing_molecular_graphics 'CAMERON (Watkin et al., 1996)'
_computing_publication_material 'CRYSTALS (Betteridge et al., 2003)'
_computing_structure_refinement 'CRYSTALS (Betteridge et al., 2003)'
_computing_structure_solution 'Superflip (Palatinus & Chapuis, 2007)'
_diffrn_ambient_temperature 295
_diffrn_measured_fraction_theta_full 0.997
_diffrn_measured_fraction_theta_max 0.997
_diffrn_measurement_device Area
_diffrn_measurement_device_type 'Bruker Kappa Apex2'
_diffrn_measurement_method '\f & \w scans'
_diffrn_radiation_monochromator graphite
_diffrn_radiation_type 'Mo K\a'
_diffrn_radiation_wavelength 0.71073
_diffrn_reflns_av_R_equivalents 0.060
_diffrn_reflns_limit_h_max 11
_diffrn_reflns_limit_h_min -11
_diffrn_reflns_limit_k_max 18
_diffrn_reflns_limit_k_min -18
_diffrn_reflns_limit_l_max 25
_diffrn_reflns_limit_l_min -23
_diffrn_reflns_number 36085
_diffrn_reflns_theta_full 25.719
_diffrn_reflns_theta_max 25.719
_diffrn_reflns_theta_min 1.658
_diffrn_standards_number 0
_exptl_absorpt_coefficient_mu 0.794
_exptl_absorpt_correction_T_max 0.89
_exptl_absorpt_correction_T_min 0.87
_exptl_absorpt_correction_type numerical
_exptl_absorpt_process_details
; 
 Analytical Absorption (De Meulenaer & Tompa, 1965) 
;
_exptl_crystal_colour blue
_exptl_crystal_density_diffrn 1.399
_exptl_crystal_density_method 'not measured'
_exptl_crystal_description prism
_exptl_crystal_F_000 1284
_exptl_crystal_size_max 0.200
_exptl_crystal_size_mid 0.180
_exptl_crystal_size_min 0.140
_refine_diff_density_max 0.27
_refine_diff_density_min -0.36
_refine_ls_extinction_method None
_refine_ls_goodness_of_fit_ref 1.0000
_refine_ls_hydrogen_treatment mixed
_refine_ls_matrix_type full
_refine_ls_number_parameters 391
_refine_ls_number_reflns 3776
_refine_ls_number_restraints 8
_refine_ls_R_factor_all 0.0799
_refine_ls_R_factor_gt 0.0408
_refine_ls_shift/su_max 0.0015064
_refine_ls_shift/su_mean 0.0000343
_refine_ls_structure_factor_coef Fsqd
_refine_ls_weighting_details
;
 Method= Quasi-Unit weights 
 W = 1.0 or 1./4Fsq 
;
_refine_ls_weighting_scheme calc
_refine_ls_wR_factor_all 0.0869
_refine_ls_wR_factor_gt 0.0677
_refine_ls_wR_factor_ref 0.0677
_reflns_limit_h_max 11
_reflns_limit_h_min -11
_reflns_limit_k_max 18
_reflns_limit_k_min 0
_reflns_limit_l_max 25
_reflns_limit_l_min 0
_reflns_number_gt 3776
_reflns_number_total 5566
_reflns_threshold_expression I>2.0\s(I)
_oxford_diffrn_Wilson_B_factor 2.19
_oxford_diffrn_Wilson_scale 9.99
_oxford_refine_ls_r_factor_ref 0.0408
_oxford_refine_ls_scale 0.10891(2)
_oxford_reflns_number_all 5543
_oxford_reflns_threshold_expression_ref I>2.0\s(I)
_cod_data_source_file d5dt00435g2.cif
_cod_data_source_block I_CCDC2
_cod_depositor_comments
;
The following automatic conversions were performed:

data item '_atom_sites_solution_primary' value 'Other' was changed to
'other' in accordance with the
/home/data/users/saulius/crontab/automatic-downloads/rss-feeds/RSC/lib/dictionaries/cif_core.dic
dictionary named 'cif_core.dic' version 2.4.2 last updated on
2011-04-26.

Automatic conversion script
Id: cif_fix_values 8170 2020-07-09 18:12:32Z antanas 

 Adding full bibliography for 7718446--7718449.cif.
;
_cod_original_cell_volume 2925.4(6)
_cod_original_sg_symbol_H-M 'P 1 21/n 1 '
_cod_original_formula_sum 'C31 H32 Cu1 N6 O4'
_cod_database_code 7718448

loop_
_symmetry_equiv_pos_as_xyz
x,y,z
-x,-y,-z
-x+1/2,y+1/2,-z+1/2
x+1/2,-y+1/2,z+1/2

loop_
_atom_site_label
_atom_site_type_symbol
_atom_site_fract_x
_atom_site_fract_y
_atom_site_fract_z
_atom_site_U_iso_or_equiv
_atom_site_occupancy
_atom_site_adp_type
_atom_site_refinement_flags_posn
_atom_site_refinement_flags_adp
_atom_site_refinement_flags_occupancy
_atom_site_disorder_assembly
_atom_site_disorder_group
_atom_site_attached_hydrogens
Cu1 Cu 0.64638(4) 0.83409(3) 0.513351(18) 0.0336 1.0000 Uani . . . . . .
O1 O 0.7899(3) 0.93581(17) 0.60169(12) 0.0548 1.0000 Uani . . . . . .
O2 O 0.7495(2) 0.79274(15) 0.58914(10) 0.0405 1.0000 Uani . . . . . .
O3 O 0.5564(3) 0.69165(17) 0.49340(13) 0.0518 1.0000 Uani D . . . . .
O4 O 0.2855(3) 0.6861(2) 0.44324(16) 0.0689 1.0000 Uani D . . . . .
N1 N 0.8046(3) 0.82913(19) 0.45118(11) 0.0336 1.0000 Uani . . . . . .
N2 N 1.0372(3) 0.7868(2) 0.41340(14) 0.0457 1.0000 Uani . . . . . .
N3 N 0.6224(3) 0.88767(17) 0.38318(11) 0.0327 1.0000 Uani . . . . . .
N4 N 0.5503(3) 0.88441(16) 0.43877(11) 0.0288 1.0000 Uani . . . . . .
N5 N 0.4497(3) 0.86777(18) 0.55062(12) 0.0350 1.0000 Uani . . . . . .
N6 N 0.8785(3) 0.67933(18) 0.66883(13) 0.0409 1.0000 Uani D . . . . .
C1 C 0.9411(3) 0.7962(2) 0.45730(16) 0.0419 1.0000 Uani . . . . . .
C2 C 0.9929(3) 0.8131(2) 0.35318(16) 0.0400 1.0000 Uani . . . . . .
C3 C 1.0880(4) 0.8015(3) 0.3025(2) 0.0549 1.0000 Uani . . . . . .
C4 C 1.0460(4) 0.8251(3) 0.24280(18) 0.0594 1.0000 Uani . . . . . .
C5 C 0.9094(4) 0.8627(3) 0.23077(18) 0.0545 1.0000 Uani . . . . . .
C6 C 0.8161(4) 0.8761(2) 0.27899(16) 0.0443 1.0000 Uani . . . . . .
C7 C 0.8547(3) 0.8500(2) 0.34083(15) 0.0346 1.0000 Uani . . . . . .
C8 C 0.7566(3) 0.85628(19) 0.39268(14) 0.0307 1.0000 Uani . . . . . .
C9 C 0.4192(3) 0.9123(2) 0.44376(15) 0.0340 1.0000 Uani . . . . . .
C10 C 0.3582(3) 0.9045(2) 0.50644(14) 0.0324 1.0000 Uani . . . . . .
C11 C 0.2201(3) 0.9319(2) 0.52185(16) 0.0400 1.0000 Uani . . . . . .
C12 C 0.1730(4) 0.9206(2) 0.58253(18) 0.0482 1.0000 Uani . . . . . .
C13 C 0.2646(4) 0.8823(3) 0.62669(18) 0.0543 1.0000 Uani . . . . . .
C14 C 0.4025(4) 0.8564(3) 0.60890(16) 0.0489 1.0000 Uani . . . . . .
C15 C 0.8022(3) 0.8590(2) 0.62057(15) 0.0335 1.0000 Uani . . . . . .
C16 C 0.8810(3) 0.8395(2) 0.68224(13) 0.0307 1.0000 Uani . . . . . .
C17 C 0.9230(4) 0.9116(2) 0.71910(16) 0.0446 1.0000 Uani . . . . . .
C18 C 0.9955(5) 0.9021(3) 0.77592(19) 0.0597 1.0000 Uani . . . . . .
C19 C 1.0247(4) 0.8181(3) 0.79771(17) 0.0582 1.0000 Uani . . . . . .
C20 C 0.9878(4) 0.7452(3) 0.76278(16) 0.0448 1.0000 Uani . . . . . .
C21 C 0.9159(3) 0.7537(2) 0.70393(14) 0.0319 1.0000 Uani D . . . . .
C22 C 0.9440(3) 0.5946(2) 0.67762(16) 0.0371 1.0000 Uani D . . . . .
C23 C 1.0438(4) 0.5638(2) 0.63435(16) 0.0438 1.0000 Uani . . . . . .
C24 C 1.1032(4) 0.4790(3) 0.64242(19) 0.0529 1.0000 Uani . . . . . .
C25 C 1.0649(5) 0.4293(3) 0.6936(2) 0.0631 1.0000 Uani . . . . . .
C26 C 0.9665(5) 0.4604(3) 0.7361(2) 0.0659 1.0000 Uani . . . . . .
C27 C 0.9042(4) 0.5425(3) 0.72832(18) 0.0516 1.0000 Uani . . . . . .
C28 C 1.0873(5) 0.6215(3) 0.5801(2) 0.0744 1.0000 Uani . . . . . .
C29 C 1.2050(5) 0.4407(4) 0.5947(2) 0.0903 1.0000 Uani . . . . . .
C30 C 0.5541(5) 0.6285(3) 0.5419(2) 0.0800 1.0000 Uani . . . . . .
C31 C 0.2549(5) 0.6041(3) 0.4153(2) 0.0780 1.0000 Uani . . . . . .
H11 H 0.9688 0.7783 0.4979 0.0501 1.0000 Uiso R . . . . .
H31 H 0.476(3) 0.696(3) 0.4763(19) 0.078(2) 1.0000 Uiso D . . . . .
H32 H 1.1791 0.7769 0.3105 0.0656 1.0000 Uiso R . . . . .
H41 H 1.1087 0.8151 0.2094 0.0706 1.0000 Uiso R . . . . .
H42 H 0.220(4) 0.722(3) 0.436(2) 0.103(2) 1.0000 Uiso D . . . . .
H51 H 0.8819 0.8789 0.1894 0.0653 1.0000 Uiso R . . . . .
H61 H 0.844(3) 0.6906(13) 0.6314(9) 0.049(2) 1.0000 Uiso D . . . . .
H91 H 0.3648 0.9364 0.4096 0.0405 1.0000 Uiso R . . . . .
H111 H 0.1617 0.9581 0.4912 0.0479 1.0000 Uiso R . . . . .
H121 H 0.0806 0.9394 0.5931 0.0581 1.0000 Uiso R . . . . .
H131 H 0.2358 0.8734 0.6679 0.0646 1.0000 Uiso R . . . . .
H141 H 0.4667 0.8307 0.6385 0.0588 1.0000 Uiso R . . . . .
H171 H 0.9027 0.9684 0.7041 0.0527 1.0000 Uiso R . . . . .
H181 H 1.0222 0.9519 0.7995 0.0720 1.0000 Uiso R . . . . .
H191 H 1.0714 0.8098 0.8369 0.0701 1.0000 Uiso R . . . . .
H201 H 1.0096 0.6896 0.7787 0.0536 1.0000 Uiso R . . . . .
H251 H 1.1055 0.3730 0.6998 0.0756 1.0000 Uiso R . . . . .
H261 H 0.9398 0.4261 0.7708 0.0788 1.0000 Uiso R . . . . .
H271 H 0.8360 0.5637 0.7570 0.0617 1.0000 Uiso R . . . . .
H281 H 1.0914 0.6818 0.5930 0.1113 1.0000 Uiso R . . . . .
H282 H 1.1804 0.6035 0.5651 0.1111 1.0000 Uiso R . . . . .
H283 H 1.0171 0.6153 0.5471 0.1111 1.0000 Uiso R . . . . .
H291 H 1.2240 0.3800 0.6050 0.1347 1.0000 Uiso R . . . . .
H292 H 1.2958 0.4723 0.5958 0.1347 1.0000 Uiso R . . . . .
H293 H 1.1642 0.4444 0.5527 0.1347 1.0000 Uiso R . . . . .
H301 H 0.6512 0.6165 0.5572 0.1202 1.0000 Uiso R . . . . .
H302 H 0.4975 0.6511 0.5759 0.1205 1.0000 Uiso R . . . . .
H303 H 0.5106 0.5750 0.5268 0.1201 1.0000 Uiso R . . . . .
H311 H 0.2263 0.6121 0.3723 0.1172 1.0000 Uiso R . . . . .
H312 H 0.3405 0.5685 0.4165 0.1171 1.0000 Uiso R . . . . .
H313 H 0.1794 0.5738 0.4370 0.1171 1.0000 Uiso R . . . . .
H314 H 0.7261 0.9033 0.2711 0.0527 1.0000 Uiso R . . . . .

loop_
_atom_site_aniso_label
_atom_site_aniso_U_11
_atom_site_aniso_U_22
_atom_site_aniso_U_33
_atom_site_aniso_U_23
_atom_site_aniso_U_13
_atom_site_aniso_U_12
Cu1 0.03187(18) 0.0385(2) 0.03003(18) 0.0022(2) -0.00649(14) 0.0069(2)
O1 0.0682(18) 0.0421(15) 0.0529(16) 0.0102(13) -0.0193(13) 0.0101(13)
O2 0.0433(13) 0.0437(14) 0.0336(12) 0.0028(11) -0.0168(10) 0.0054(11)
O3 0.0425(14) 0.0453(16) 0.0670(17) 0.0001(13) -0.0108(12) -0.0014(12)
O4 0.0451(16) 0.065(2) 0.095(2) -0.0088(17) -0.0263(15) 0.0106(14)
N1 0.0313(13) 0.0352(14) 0.0339(13) 0.0001(13) -0.0050(10) 0.0037(13)
N2 0.0303(14) 0.0542(19) 0.0525(18) 0.0005(15) -0.0019(13) 0.0070(14)
N3 0.0291(13) 0.0399(16) 0.0292(14) 0.0021(12) -0.0015(11) 0.0051(12)
N4 0.0275(13) 0.0300(15) 0.0285(14) -0.0004(11) -0.0036(11) 0.0031(11)
N5 0.0364(14) 0.0371(15) 0.0312(14) -0.0026(12) -0.0026(11) 0.0030(12)
N6 0.0465(16) 0.0370(17) 0.0384(15) 0.0024(13) -0.0132(12) 0.0085(14)
C1 0.0350(18) 0.046(2) 0.044(2) 0.0050(17) -0.0101(15) 0.0074(16)
C2 0.0339(17) 0.038(2) 0.048(2) -0.0020(16) 0.0004(15) -0.0045(15)
C3 0.038(2) 0.059(3) 0.069(3) 0.001(2) 0.0102(19) 0.0009(18)
C4 0.053(2) 0.074(3) 0.053(2) -0.004(2) 0.0217(18) -0.010(2)
C5 0.050(2) 0.072(3) 0.042(2) 0.0034(19) 0.0096(17) -0.006(2)
C6 0.0367(19) 0.055(2) 0.041(2) 0.0012(18) 0.0004(15) -0.0026(17)
C7 0.0320(16) 0.034(2) 0.0381(17) -0.0011(14) 0.0004(13) -0.0045(14)
C8 0.0338(16) 0.0273(18) 0.0307(16) -0.0015(12) -0.0051(13) -0.0009(13)
C9 0.0350(17) 0.0314(18) 0.0353(17) 0.0007(14) -0.0062(14) 0.0042(15)
C10 0.0324(16) 0.0262(16) 0.0383(18) -0.0029(13) -0.0045(14) 0.0010(14)
C11 0.0327(17) 0.040(2) 0.047(2) 0.0007(16) -0.0032(15) 0.0019(15)
C12 0.0358(19) 0.050(2) 0.059(2) -0.0056(19) 0.0119(17) -0.0008(17)
C13 0.052(2) 0.068(3) 0.044(2) -0.002(2) 0.0115(18) 0.001(2)
C14 0.049(2) 0.060(3) 0.0365(19) 0.0017(17) -0.0067(16) 0.0057(18)
C15 0.0256(15) 0.043(2) 0.0323(17) 0.0038(15) 0.0020(13) 0.0073(14)
C16 0.0234(14) 0.0394(18) 0.0292(15) -0.0001(15) -0.0003(11) 0.0047(15)
C17 0.051(2) 0.039(2) 0.043(2) 0.0000(17) -0.0022(17) 0.0044(17)
C18 0.077(3) 0.052(3) 0.049(2) -0.011(2) -0.017(2) -0.005(2)
C19 0.071(3) 0.062(3) 0.039(2) 0.0034(19) -0.0247(18) 0.001(2)
C20 0.045(2) 0.049(2) 0.040(2) 0.0056(17) -0.0113(16) 0.0065(17)
C21 0.0237(16) 0.040(2) 0.0319(17) 0.0019(15) -0.0018(13) 0.0028(14)
C22 0.0314(17) 0.0361(19) 0.043(2) -0.0017(16) -0.0116(15) 0.0008(15)
C23 0.0400(19) 0.046(2) 0.045(2) -0.0028(17) -0.0078(16) 0.0011(17)
C24 0.046(2) 0.049(2) 0.063(3) -0.010(2) -0.0175(19) 0.0115(18)
C25 0.059(3) 0.037(2) 0.092(3) 0.000(2) -0.025(2) 0.009(2)
C26 0.063(3) 0.051(3) 0.083(3) 0.032(2) -0.012(2) -0.009(2)
C27 0.049(2) 0.051(2) 0.055(2) 0.015(2) 0.0051(18) 0.0015(19)
C28 0.077(3) 0.089(3) 0.058(3) 0.013(3) 0.020(2) 0.016(3)
C29 0.079(3) 0.099(4) 0.092(4) -0.029(3) -0.009(3) 0.043(3)
C30 0.092(4) 0.054(3) 0.094(4) 0.016(3) -0.026(3) -0.015(3)
C31 0.064(3) 0.081(4) 0.088(4) -0.011(3) -0.012(3) 0.003(3)

loop_
_atom_type_symbol
_atom_type_scat_dispersion_real
_atom_type_scat_dispersion_imag
_atom_type_scat_Cromer_Mann_a1
_atom_type_scat_Cromer_Mann_b1
_atom_type_scat_Cromer_Mann_a2
_atom_type_scat_Cromer_Mann_b2
_atom_type_scat_Cromer_Mann_a3
_atom_type_scat_Cromer_Mann_b3
_atom_type_scat_Cromer_Mann_a4
_atom_type_scat_Cromer_Mann_b4
_atom_type_scat_Cromer_Mann_c
_atom_type_scat_source
C 0.0033 0.0016 2.3100 20.8439 1.0200 10.2075 1.5886 0.5687 0.8650 51.6512 0.2156 'International Tables Vol C 4.2.6.8 and 6.1.1.4'
H 0.0000 0.0000 0.4930 10.5109 0.3229 26.1257 0.1402 3.1424 0.0408 57.7998 0.0030 'International Tables Vol C 4.2.6.8 and 6.1.1.4'
N 0.0061 0.0033 12.2126 0.0057 3.1322 9.8933 2.0125 28.9975 1.1663 0.5826 -11.5290 'International Tables Vol C 4.2.6.8 and 6.1.1.4'
O 0.0106 0.0060 3.0485 13.2771 2.2868 5.7011 1.5463 0.3239 0.8670 32.9089 0.2508 'International Tables Vol C 4.2.6.8 and 6.1.1.4'
Cu 0.3201 1.2651 13.3380 3.5828 7.1676 0.2470 5.6158 11.3966 1.6735 64.8126 1.1910 'International Tables Vol C 4.2.6.8 and 6.1.1.4'

loop_
_geom_angle_atom_site_label_1
_geom_angle_site_symmetry_1
_geom_angle_atom_site_label_2
_geom_angle_site_symmetry_2
_geom_angle_atom_site_label_3
_geom_angle_site_symmetry_3
_geom_angle
_geom_angle_publ_flag
O1 . Cu1 . O2 . 53.11(9) yes
O1 . Cu1 . O3 . 143.36(8) yes
O2 . Cu1 . O3 . 90.91(9) yes
O1 . Cu1 . N1 . 97.34(9) yes
O2 . Cu1 . N1 . 100.77(10) yes
O3 . Cu1 . N1 . 96.08(11) yes
O1 . Cu1 . N4 . 122.49(9) yes
O2 . Cu1 . N4 . 175.52(11) yes
O3 . Cu1 . N4 . 93.56(10) yes
N1 . Cu1 . N4 . 78.44(10) yes
O1 . Cu1 . N5 . 90.59(9) yes
O2 . Cu1 . N5 . 100.14(10) yes
O3 . Cu1 . N5 . 89.31(10) yes
N1 . Cu1 . N5 . 158.30(10) yes
N4 . Cu1 . N5 . 80.26(10) yes
Cu1 . O1 . C15 . 74.40(19) yes
Cu1 . O2 . C15 . 110.20(19) yes
Cu1 . O3 . C30 . 120.3(2) yes
Cu1 . O3 . H31 . 108(3) no
C30 . O3 . H31 . 111(3) no
C31 . O4 . H42 . 111(4) no
Cu1 . N1 . C1 . 129.9(2) yes
Cu1 . N1 . C8 . 111.46(19) yes
C1 . N1 . C8 . 118.3(3) yes
C1 . N2 . C2 . 115.9(3) yes
N4 . N3 . C8 . 108.8(2) yes
N3 . N4 . Cu1 . 119.71(18) yes
N3 . N4 . C9 . 122.3(2) yes
Cu1 . N4 . C9 . 117.9(2) yes
Cu1 . N5 . C10 . 111.7(2) yes
Cu1 . N5 . C14 . 129.4(2) yes
C10 . N5 . C14 . 118.8(3) yes
C21 . N6 . C22 . 124.1(2) yes
C21 . N6 . H61 . 114.4(13) no
C22 . N6 . H61 . 116.1(13) no
N1 . C1 . N2 . 127.8(3) yes
N1 . C1 . H11 . 115.3 no
N2 . C1 . H11 . 116.9 no
N2 . C2 . C3 . 119.5(3) yes
N2 . C2 . C7 . 121.8(3) yes
C3 . C2 . C7 . 118.7(3) yes
C2 . C3 . C4 . 120.6(3) yes
C2 . C3 . H32 . 119.0 no
C4 . C3 . H32 . 120.4 no
C3 . C4 . C5 . 120.6(3) yes
C3 . C4 . H41 . 119.8 no
C5 . C4 . H41 . 119.6 no
C4 . C5 . C6 . 120.1(4) yes
C4 . C5 . H51 . 119.8 no
C6 . C5 . H51 . 120.1 no
C5 . C6 . C7 . 120.6(3) yes
C5 . C6 . H314 . 120.0 no
C7 . C6 . H314 . 119.4 no
C6 . C7 . C2 . 119.4(3) yes
C6 . C7 . C8 . 123.0(3) yes
C2 . C7 . C8 . 117.5(3) yes
C7 . C8 . N1 . 118.6(3) yes
C7 . C8 . N3 . 120.1(3) yes
N1 . C8 . N3 . 121.3(3) yes
N4 . C9 . C10 . 115.5(3) yes
N4 . C9 . H91 . 123.0 no
C10 . C9 . H91 . 121.5 no
C9 . C10 . N5 . 114.5(3) yes
C9 . C10 . C11 . 124.5(3) yes
N5 . C10 . C11 . 121.0(3) yes
C10 . C11 . C12 . 119.7(3) yes
C10 . C11 . H111 . 118.9 no
C12 . C11 . H111 . 121.4 no
C11 . C12 . C13 . 119.2(3) yes
C11 . C12 . H121 . 119.9 no
C13 . C12 . H121 . 120.9 no
C12 . C13 . C14 . 118.8(3) yes
C12 . C13 . H131 . 121.2 no
C14 . C13 . H131 . 119.9 no
C13 . C14 . N5 . 122.5(3) yes
C13 . C14 . H141 . 120.0 no
N5 . C14 . H141 . 117.5 no
O2 . C15 . O1 . 122.3(3) yes
O2 . C15 . C16 . 117.5(3) yes
O1 . C15 . C16 . 120.2(3) yes
C15 . C16 . C17 . 117.0(3) yes
C15 . C16 . C21 . 124.3(3) yes
C17 . C16 . C21 . 118.7(3) yes
C16 . C17 . C18 . 122.3(3) yes
C16 . C17 . H171 . 118.6 no
C18 . C17 . H171 . 119.1 no
C17 . C18 . C19 . 118.6(4) yes
C17 . C18 . H181 . 120.1 no
C19 . C18 . H181 . 121.3 no
C18 . C19 . C20 . 121.3(3) yes
C18 . C19 . H191 . 120.2 no
C20 . C19 . H191 . 118.5 no
C19 . C20 . C21 . 120.9(3) yes
C19 . C20 . H201 . 119.1 no
C21 . C20 . H201 . 120.0 no
C16 . C21 . C20 . 118.1(3) yes
C16 . C21 . N6 . 121.3(3) yes
C20 . C21 . N6 . 120.6(3) yes
N6 . C22 . C23 . 119.8(3) yes
N6 . C22 . C27 . 119.5(3) yes
C23 . C22 . C27 . 120.7(3) yes
C22 . C23 . C24 . 119.1(4) yes
C22 . C23 . C28 . 120.0(3) yes
C24 . C23 . C28 . 120.9(4) yes
C23 . C24 . C25 . 119.4(4) yes
C23 . C24 . C29 . 120.9(4) yes
C25 . C24 . C29 . 119.7(4) yes
C24 . C25 . C26 . 121.1(4) yes
C24 . C25 . H251 . 119.8 no
C26 . C25 . H251 . 119.1 no
C25 . C26 . C27 . 120.5(4) yes
C25 . C26 . H261 . 121.0 no
C27 . C26 . H261 . 118.5 no
C22 . C27 . C26 . 119.2(4) yes
C22 . C27 . H271 . 120.0 no
C26 . C27 . H271 . 120.8 no
C23 . C28 . H281 . 110.2 no
C23 . C28 . H282 . 110.1 no
H281 . C28 . H282 . 109.7 no
C23 . C28 . H283 . 108.7 no
H281 . C28 . H283 . 109.3 no
H282 . C28 . H283 . 108.8 no
C24 . C29 . H291 . 109.1 no
C24 . C29 . H292 . 110.1 no
H291 . C29 . H292 . 108.6 no
C24 . C29 . H293 . 111.4 no
H291 . C29 . H293 . 109.4 no
H292 . C29 . H293 . 108.2 no
O3 . C30 . H301 . 110.3 no
O3 . C30 . H302 . 109.1 no
H301 . C30 . H302 . 109.1 no
O3 . C30 . H303 . 110.3 no
H301 . C30 . H303 . 109.3 no
H302 . C30 . H303 . 108.8 no
O4 . C31 . H311 . 110.0 no
O4 . C31 . H312 . 109.4 no
H311 . C31 . H312 . 107.8 no
O4 . C31 . H313 . 111.0 no
H311 . C31 . H313 . 109.6 no
H312 . C31 . H313 . 108.9 no

loop_
_geom_bond_atom_site_label_1
_geom_bond_site_symmetry_1
_geom_bond_atom_site_label_2
_geom_bond_site_symmetry_2
_geom_bond_distance
_geom_bond_publ_flag
Cu1 . O1 . 2.731(3) yes
Cu1 . O2 . 1.944(2) yes
Cu1 . O3 . 2.337(3) yes
Cu1 . N1 . 1.984(2) yes
Cu1 . N4 . 1.942(2) yes
Cu1 . N5 . 2.049(3) yes
O1 . C15 . 1.231(4) yes
O2 . C15 . 1.288(4) yes
O3 . C30 . 1.400(5) yes
O3 . H31 . 0.811(18) no
O4 . C31 . 1.397(5) yes
O4 . H42 . 0.815(19) no
N1 . C1 . 1.349(4) yes
N1 . C8 . 1.366(4) yes
N2 . C1 . 1.304(4) yes
N2 . C2 . 1.386(4) yes
N3 . N4 . 1.364(3) yes
N3 . C8 . 1.329(4) yes
N4 . C9 . 1.280(4) yes
N5 . C10 . 1.359(4) yes
N5 . C14 . 1.328(4) yes
N6 . C21 . 1.384(4) yes
N6 . C22 . 1.422(4) yes
N6 . H61 . 0.861(17) no
C1 . H11 . 0.931 no
C2 . C3 . 1.409(5) yes
C2 . C7 . 1.402(4) yes
C3 . C4 . 1.360(5) yes
C3 . H32 . 0.925 no
C4 . C5 . 1.392(5) yes
C4 . H41 . 0.935 no
C5 . C6 . 1.362(5) yes
C5 . H51 . 0.936 no
C6 . C7 . 1.403(4) yes
C6 . H314 . 0.932 no
C7 . C8 . 1.439(4) yes
C9 . C10 . 1.457(4) yes
C9 . H91 . 0.941 no
C10 . C11 . 1.378(4) yes
C11 . C12 . 1.376(5) yes
C11 . H111 . 0.920 no
C12 . C13 . 1.369(5) yes
C12 . H121 . 0.926 no
C13 . C14 . 1.384(5) yes
C13 . H131 . 0.927 no
C14 . H141 . 0.933 no
C15 . C16 . 1.505(4) yes
C16 . C17 . 1.389(5) yes
C16 . C21 . 1.408(4) yes
C17 . C18 . 1.366(5) yes
C17 . H171 . 0.931 no
C18 . C19 . 1.374(5) yes
C18 . H181 . 0.931 no
C19 . C20 . 1.362(5) yes
C19 . H191 . 0.933 no
C20 . C21 . 1.400(4) yes
C20 . H201 . 0.925 no
C22 . C23 . 1.391(5) yes
C22 . C27 . 1.386(5) yes
C23 . C24 . 1.400(5) yes
C23 . C28 . 1.503(5) yes
C24 . C25 . 1.371(6) yes
C24 . C29 . 1.508(6) yes
C25 . C26 . 1.372(6) yes
C25 . H251 . 0.935 no
C26 . C27 . 1.374(5) yes
C26 . H261 . 0.935 no
C27 . H271 . 0.937 no
C28 . H281 . 0.950 no
C28 . H282 . 0.957 no
C28 . H283 . 0.943 no
C29 . H291 . 0.956 no
C29 . H292 . 0.959 no
C29 . H293 . 0.957 no
C30 . H301 . 0.957 no
C30 . H302 . 0.961 no
C30 . H303 . 0.952 no
C31 . H311 . 0.948 no
C31 . H312 . 0.950 no
C31 . H313 . 0.957 no

loop_
_geom_hbond_atom_site_label_D
_geom_hbond_site_symmetry_D
_geom_hbond_atom_site_label_H
_geom_hbond_site_symmetry_H
_geom_hbond_atom_site_label_A
_geom_hbond_site_symmetry_A
_geom_hbond_angle_DHA
_geom_hbond_distance_DH
_geom_hbond_distance_HA
_geom_hbond_distance_DA
_geom_hbond_publ_flag
O3 . H31 . O4 . 169(5) 0.811 1.875 2.676(5) yes
O4 . H42 . N2 1_455 169(5) 0.815 1.992 2.796(5) yes
N6 . H61 . O2 . 135.8(17) 0.861 1.973 2.659(5) yes
C9 . H91 . O1 2_676 133 0.94 2.40 3.124(5) yes
C11 . H111 . O1 2_676 134 0.92 2.58 3.289(5) yes
